data_2217011
loop_
_publ_author_name
'Jin, Shou-Wen'
'Zhao, Qi-Jun'
'Qian, Xian-Gang'
'Chen, Ru-Xiang'
'Shi, Yan-Fen'

_publ_section_title
;
 Bis(7-amino-2,4-dimethyl-1,8-naphthyridine)dinitratocadmium(II)
;
_journal_coeditor_code DN2283
_journal_issue 1
_journal_name_full 'Acta Crystallographica Section E'
_journal_page_first m54
_journal_page_last m55
_journal_paper_doi 10.1107/S160053680706271X
_journal_volume 64
_journal_year 2008
_chemical_formula_iupac '[Cd (N O3)2 (C10 H11 N3)2]'
_chemical_formula_moiety 'C20 H22 Cd N8 O6'
_chemical_formula_sum 'C20 H22 Cd N8 O6'
_chemical_formula_weight 582.86
_chemical_name_systematic
;
Dinitratobis(7-amino-2,4-dimethyl-1,8-naphthyridine)cadmium(II)
;
_space_group_IT_number 2
_symmetry_cell_setting triclinic
_symmetry_space_group_name_Hall '-P 1'
_symmetry_space_group_name_H-M 'P -1'
_atom_sites_solution_hydrogens geom
_atom_sites_solution_primary direct
_atom_sites_solution_secondary difmap
_cell_angle_alpha 95.497(3)
_cell_angle_beta 95.224(3)
_cell_angle_gamma 116.865(3)
_cell_formula_units_Z 2
_cell_length_a 9.308(2)
_cell_length_b 9.584(2)
_cell_length_c 15.067(4)
_cell_measurement_reflns_used 2793
_cell_measurement_temperature 298(2)
_cell_measurement_theta_max 26.062
_cell_measurement_theta_min 2.411
_cell_volume 1179.8(5)
_computing_cell_refinement 'SAINT (Bruker, 1999)'
_computing_data_collection 'SMART (Bruker, 1999)'
_computing_data_reduction 'SAINT (Bruker, 1999)'
_computing_molecular_graphics
;
ORTEPIII (Burnett & Johnson, 1996), ORTEP-3 for Windows (Farrugia,
1997)
and PLATON (Spek, 2003)
;
_computing_publication_material 'SHELXL97 (Sheldrick, 1997)'
_computing_structure_refinement 'SHELXL97 (Sheldrick, 1997)'
_computing_structure_solution 'SHELXS97 (Sheldrick, 1997)'
_diffrn_ambient_temperature 298(2)
_diffrn_measured_fraction_theta_full 0.984
_diffrn_measured_fraction_theta_max 0.984
_diffrn_measurement_device_type 'Bruker SMART'
_diffrn_measurement_method '\f and \w scans'
_diffrn_radiation_monochromator graphite
_diffrn_radiation_source 'fine-focus sealed tube'
_diffrn_radiation_type MoK\a
_diffrn_radiation_wavelength 0.71073
_diffrn_reflns_av_R_equivalents 0.0193
_diffrn_reflns_av_sigmaI/netI 0.0417
_diffrn_reflns_limit_h_max 6
_diffrn_reflns_limit_h_min -11
_diffrn_reflns_limit_k_max 11
_diffrn_reflns_limit_k_min -11
_diffrn_reflns_limit_l_max 17
_diffrn_reflns_limit_l_min -17
_diffrn_reflns_number 6136
_diffrn_reflns_theta_full 25.01
_diffrn_reflns_theta_max 25.01
_diffrn_reflns_theta_min 2.41
_exptl_absorpt_coefficient_mu 0.979
_exptl_absorpt_correction_T_max 0.7512
_exptl_absorpt_correction_T_min 0.6670
_exptl_absorpt_correction_type multi-scan
_exptl_absorpt_process_details '(SADABS; Sheldrick, 1996)'
_exptl_crystal_colour colorless
_exptl_crystal_density_diffrn 1.641
_exptl_crystal_density_method 'not measured'
_exptl_crystal_description block
_exptl_crystal_F_000 588
_exptl_crystal_size_max 0.45
_exptl_crystal_size_mid 0.37
_exptl_crystal_size_min 0.31
_refine_diff_density_max 0.669
_refine_diff_density_min -0.364
_refine_ls_extinction_method none
_refine_ls_goodness_of_fit_ref 1.086
_refine_ls_hydrogen_treatment constr
_refine_ls_matrix_type full
_refine_ls_number_parameters 320
_refine_ls_number_reflns 4101
_refine_ls_number_restraints 0
_refine_ls_restrained_S_all 1.086
_refine_ls_R_factor_all 0.0489
_refine_ls_R_factor_gt 0.0351
_refine_ls_shift/su_max 0.004
_refine_ls_shift/su_mean 0.000
_refine_ls_structure_factor_coef Fsqd
_refine_ls_weighting_details 'calc w=1/[\s^2^(Fo^2^)+(0.0370P)^2^+0.1524P] where P=(Fo^2^+2Fc^2^)/3'
_refine_ls_weighting_scheme calc
_refine_ls_wR_factor_gt 0.0744
_refine_ls_wR_factor_ref 0.0813
_reflns_number_gt 3346
_reflns_number_total 4101
_reflns_threshold_expression I>2\s(I)
_cod_data_source_file dn2283.cif
_cod_data_source_block I
_cod_depositor_comments
;
The following automatic conversions were performed:
'_symmetry_cell_setting' value 'Triclinic' changed to 'triclinic'
according to '/home/saulius/struct/CIF-dictionaries/cif_core.dic'
dictionary named 'cif_core.dic' version 2.4.1 from 2010-06-29.

Automatic conversion script
Id: cif_fix_enum 1527 2010-12-29 10:47:43Z saulius 

The following automatic conversions were performed:

'_symmetry_cell_setting' value 'Triclinic' changed to 'triclinic'
according to /home/saulius/struct/CIF-dictionaries/cif_core.dic
dictionary named 'cif_core.dic' version 2.4.1 from 2010-06-29.

Automatic conversion script
Id: cif_fix_values 1715 2011-07-08 13:25:40Z adriana 
;
_cod_original_sg_symbol_H-M P-1
_cod_database_code 2217011
_cod_database_fobs_code 2217011

loop_
_symmetry_equiv_pos_as_xyz
'x, y, z'
'-x, -y, -z'

loop_
_atom_site_type_symbol
_atom_site_label
_atom_site_fract_x
_atom_site_fract_y
_atom_site_fract_z
_atom_site_U_iso_or_equiv
_atom_site_adp_type
_atom_site_calc_flag
_atom_site_refinement_flags
_atom_site_occupancy
Cd Cd1 0.32533(3) 0.63678(3) 0.248895(17) 0.04168(11) Uani d . 1
N N1 0.3847(3) 0.7270(3) 0.41178(18) 0.0381(7) Uani d . 1
N N2 0.5294(3) 0.6210(3) 0.34613(18) 0.0385(7) Uani d . 1
N N3 0.6662(4) 0.5103(4) 0.2720(2) 0.0624(10) Uani d . 1
H H3A 0.6026 0.4943 0.2228 0.075 Uiso calc R 1
H H3B 0.7418 0.4820 0.2719 0.075 Uiso calc R 1
N N4 0.5509(4) 0.8962(4) 0.2110(2) 0.0448(7) Uani d . 1
N N5 0.2822(4) 0.8123(3) 0.17237(18) 0.0407(7) Uani d . 1
N N6 0.0057(4) 0.7107(4) 0.1316(2) 0.0616(9) Uani d . 1
H H6A -0.0097 0.6348 0.1619 0.074 Uiso calc R 1
H H6B -0.0763 0.7152 0.1034 0.074 Uiso calc R 1
N N7 0.2627(5) 0.4197(4) 0.0808(2) 0.0568(9) Uani d . 1
N N8 0.0220(4) 0.4282(4) 0.3115(2) 0.0459(8) Uani d . 1
O O1 0.1458(4) 0.4451(4) 0.0924(2) 0.0826(10) Uani d . 1
O O2 0.3852(4) 0.4845(4) 0.1406(2) 0.0784(10) Uani d . 1
O O3 0.2607(4) 0.3373(4) 0.0126(2) 0.0803(10) Uani d . 1
O O4 0.1344(3) 0.3951(3) 0.29808(18) 0.0550(7) Uani d . 1
O O5 0.0207(4) 0.5429(4) 0.27969(18) 0.0622(8) Uani d . 1
O O6 -0.0832(5) 0.3513(4) 0.3543(2) 0.0927(11) Uani d . 1
C C1 0.5092(4) 0.6900(4) 0.4236(2) 0.0342(8) Uani d . 1
C C2 0.6476(4) 0.5792(4) 0.3489(2) 0.0395(8) Uani d . 1
C C3 0.7515(4) 0.6041(4) 0.4305(2) 0.0447(9) Uani d . 1
H H3 0.8323 0.5722 0.4311 0.054 Uiso calc R 1
C C4 0.7316(4) 0.6744(4) 0.5071(2) 0.0427(9) Uani d . 1
H H4 0.8013 0.6939 0.5603 0.051 Uiso calc R 1
C C5 0.6056(4) 0.7189(4) 0.5074(2) 0.0361(8) Uani d . 1
C C6 0.5702(4) 0.7900(4) 0.5826(2) 0.0403(8) Uani d . 1
C C7 0.4400(5) 0.8216(4) 0.5692(2) 0.0449(9) Uani d . 1
H H7 0.4116 0.8652 0.6181 0.054 Uiso calc R 1
C C8 0.3495(4) 0.7898(4) 0.4836(2) 0.0386(8) Uani d . 1
C C9 0.6701(5) 0.8290(5) 0.6740(2) 0.0586(11) Uani d . 1
H H9A 0.6225 0.8677 0.7177 0.088 Uiso calc R 1
H H9B 0.7791 0.9088 0.6724 0.088 Uiso calc R 1
H H9C 0.6725 0.7356 0.6902 0.088 Uiso calc R 1
C C10 0.2099(5) 0.8259(5) 0.4700(3) 0.0533(10) Uani d . 1
H H10A 0.1851 0.8294 0.4073 0.080 Uiso calc R 1
H H10B 0.2383 0.9266 0.5047 0.080 Uiso calc R 1
H H10C 0.1165 0.7451 0.4893 0.080 Uiso calc R 1
C C11 0.4365(5) 0.9236(4) 0.1670(2) 0.0406(8) Uani d . 1
C C12 0.1564(5) 0.8210(5) 0.1283(2) 0.0470(9) Uani d . 1
C C13 0.1818(6) 0.9478(5) 0.0788(3) 0.0560(11) Uani d . 1
H H13 0.0928 0.9539 0.0496 0.067 Uiso calc R 1
C C14 0.3334(6) 1.0585(5) 0.0741(3) 0.0571(11) Uani d . 1
H H14 0.3489 1.1410 0.0419 0.069 Uiso calc R 1
C C15 0.4704(5) 1.0502(4) 0.1182(2) 0.0466(9) Uani d . 1
C C16 0.6348(6) 1.1545(5) 0.1155(3) 0.0545(11) Uani d . 1
C C17 0.7501(6) 1.1242(5) 0.1602(3) 0.0623(12) Uani d . 1
H H17 0.8598 1.1908 0.1592 0.075 Uiso calc R 1
C C18 0.7068(5) 0.9956(5) 0.2072(3) 0.0554(10) Uani d . 1
C C19 0.6828(6) 1.2936(5) 0.0644(3) 0.0732(14) Uani d . 1
H H19A 0.7992 1.3479 0.0680 0.110 Uiso calc R 1
H H19B 0.6461 1.3648 0.0904 0.110 Uiso calc R 1
H H19C 0.6336 1.2561 0.0023 0.110 Uiso calc R 1
C C20 0.8329(5) 0.9635(6) 0.2569(4) 0.0837(15) Uani d . 1
H H20A 0.8194 0.9630 0.3193 0.126 Uiso calc R 1
H H20B 0.9396 1.0446 0.2521 0.126 Uiso calc R 1
H H20C 0.8206 0.8624 0.2313 0.126 Uiso calc R 1

loop_
_atom_site_aniso_label
_atom_site_aniso_U_11
_atom_site_aniso_U_22
_atom_site_aniso_U_33
_atom_site_aniso_U_12
_atom_site_aniso_U_13
_atom_site_aniso_U_23
Cd1 0.03665(17) 0.05040(19) 0.03889(17) 0.02133(13) -0.00124(11) 0.01172(12)
N1 0.0334(16) 0.0441(18) 0.0397(17) 0.0198(15) 0.0055(13) 0.0101(14)
N2 0.0343(16) 0.0515(19) 0.0318(16) 0.0219(15) 0.0033(13) 0.0070(13)
N3 0.056(2) 0.103(3) 0.0426(19) 0.053(2) 0.0011(16) -0.0061(19)
N4 0.0439(19) 0.0461(19) 0.0428(18) 0.0198(17) 0.0060(15) 0.0060(14)
N5 0.0465(19) 0.0442(18) 0.0313(16) 0.0218(16) 0.0004(14) 0.0064(13)
N6 0.047(2) 0.072(3) 0.064(2) 0.026(2) -0.0057(17) 0.0254(19)
N7 0.076(3) 0.057(2) 0.041(2) 0.037(2) -0.0073(19) 0.0058(17)
N8 0.0391(18) 0.054(2) 0.0418(18) 0.0183(17) 0.0073(15) 0.0091(16)
O1 0.083(2) 0.101(3) 0.081(2) 0.061(2) 0.0066(19) 0.0053(19)
O2 0.073(2) 0.100(3) 0.0541(19) 0.044(2) -0.0205(16) -0.0151(17)
O3 0.111(3) 0.096(3) 0.0524(19) 0.077(2) -0.0252(18) -0.0190(17)
O4 0.0460(16) 0.0676(19) 0.0608(18) 0.0351(15) 0.0044(13) 0.0099(14)
O5 0.072(2) 0.071(2) 0.0607(18) 0.0446(18) 0.0102(15) 0.0249(16)
O6 0.089(3) 0.092(3) 0.100(3) 0.032(2) 0.060(2) 0.037(2)
C1 0.0311(18) 0.0372(19) 0.0331(19) 0.0152(16) 0.0029(15) 0.0069(15)
C2 0.033(2) 0.048(2) 0.039(2) 0.0206(18) 0.0045(16) 0.0052(17)
C3 0.034(2) 0.055(2) 0.049(2) 0.0253(19) -0.0001(17) 0.0072(19)
C4 0.035(2) 0.050(2) 0.039(2) 0.0176(18) -0.0038(16) 0.0045(17)
C5 0.0343(19) 0.0355(19) 0.0347(19) 0.0139(17) 0.0013(15) 0.0042(15)
C6 0.041(2) 0.039(2) 0.037(2) 0.0156(18) 0.0013(16) 0.0029(16)
C7 0.048(2) 0.042(2) 0.043(2) 0.0206(19) 0.0096(18) 0.0027(17)
C8 0.0327(19) 0.034(2) 0.048(2) 0.0130(16) 0.0113(17) 0.0103(17)
C9 0.062(3) 0.076(3) 0.037(2) 0.036(2) -0.0058(19) -0.006(2)
C10 0.046(2) 0.059(3) 0.067(3) 0.032(2) 0.014(2) 0.014(2)
C11 0.050(2) 0.037(2) 0.0300(19) 0.0172(19) 0.0063(17) -0.0007(15)
C12 0.057(3) 0.052(2) 0.035(2) 0.029(2) 0.0013(18) 0.0076(18)
C13 0.069(3) 0.062(3) 0.046(2) 0.038(3) 0.003(2) 0.015(2)
C14 0.090(4) 0.051(3) 0.041(2) 0.040(3) 0.013(2) 0.0157(19)
C15 0.067(3) 0.038(2) 0.034(2) 0.023(2) 0.0129(19) 0.0019(17)
C16 0.075(3) 0.040(2) 0.036(2) 0.016(2) 0.014(2) -0.0011(18)
C17 0.059(3) 0.053(3) 0.060(3) 0.013(2) 0.018(2) 0.002(2)
C18 0.044(2) 0.056(3) 0.059(3) 0.019(2) 0.007(2) 0.000(2)
C19 0.097(4) 0.043(3) 0.057(3) 0.011(3) 0.028(3) 0.009(2)
C20 0.047(3) 0.082(4) 0.118(4) 0.027(3) 0.008(3) 0.020(3)

loop_
_atom_type_symbol
_atom_type_description
_atom_type_scat_dispersion_real
_atom_type_scat_dispersion_imag
_atom_type_scat_source
C C 0.0033 0.0016 'International Tables Vol C Tables 4.2.6.8 and 6.1.1.4'
H H 0.0000 0.0000 'International Tables Vol C Tables 4.2.6.8 and 6.1.1.4'
N N 0.0061 0.0033 'International Tables Vol C Tables 4.2.6.8 and 6.1.1.4'
Cd Cd -0.8075 1.2024 'International Tables Vol C Tables 4.2.6.8 and 6.1.1.4'
O O 0.0106 0.0060 'International Tables Vol C Tables 4.2.6.8 and 6.1.1.4'

loop_
_geom_angle_atom_site_label_1
_geom_angle_atom_site_label_2
_geom_angle_atom_site_label_3
_geom_angle
N5 Cd1 O2 104.91(11)
N5 Cd1 N2 140.76(11)
O2 Cd1 N2 84.14(10)
N5 Cd1 O4 130.94(10)
O2 Cd1 O4 89.68(11)
N2 Cd1 O4 86.30(9)
N5 Cd1 N1 111.10(9)
O2 Cd1 N1 139.39(10)
N2 Cd1 N1 56.05(9)
O4 Cd1 N1 80.82(9)
N5 Cd1 N4 54.63(10)
O2 Cd1 N4 91.13(11)
N2 Cd1 N4 87.67(10)
O4 Cd1 N4 173.80(9)
N1 Cd1 N4 94.61(9)
C8 N1 C1 118.2(3)
C8 N1 Cd1 148.2(2)
C1 N1 Cd1 93.59(19)
C2 N2 C1 118.5(3)
C2 N2 Cd1 143.8(2)
C1 N2 Cd1 97.6(2)
C2 N3 H3A 120.0
C2 N3 H3B 120.0
H3A N3 H3B 120.0
C18 N4 C11 117.4(3)
C18 N4 Cd1 152.3(3)
C11 N4 Cd1 89.8(2)
C12 N5 C11 119.0(3)
C12 N5 Cd1 137.6(3)
C11 N5 Cd1 102.9(2)
C12 N6 H6A 120.0
C12 N6 H6B 120.0
H6A N6 H6B 120.0
O3 N7 O1 121.8(4)
O3 N7 O2 120.9(4)
O1 N7 O2 117.3(3)
O6 N8 O5 120.6(3)
O6 N8 O4 121.3(4)
O5 N8 O4 118.1(3)
N7 O2 Cd1 105.8(3)
N8 O4 Cd1 100.6(2)
N2 C1 N1 112.7(3)
N2 C1 C5 123.7(3)
N1 C1 C5 123.5(3)
N2 C2 N3 118.1(3)
N2 C2 C3 121.8(3)
N3 C2 C3 120.1(3)
C4 C3 C2 119.3(3)
C4 C3 H3 120.4
C2 C3 H3 120.4
C3 C4 C5 120.7(3)
C3 C4 H4 119.7
C5 C4 H4 119.7
C1 C5 C6 117.8(3)
C1 C5 C4 116.0(3)
C6 C5 C4 126.2(3)
C7 C6 C5 117.4(3)
C7 C6 C9 121.4(3)
C5 C6 C9 121.2(3)
C6 C7 C8 121.6(3)
C6 C7 H7 119.2
C8 C7 H7 119.2
N1 C8 C7 121.4(3)
N1 C8 C10 117.6(3)
C7 C8 C10 121.0(3)
C6 C9 H9A 109.5
C6 C9 H9B 109.5
H9A C9 H9B 109.5
C6 C9 H9C 109.5
H9A C9 H9C 109.5
H9B C9 H9C 109.5
C8 C10 H10A 109.5
C8 C10 H10B 109.5
H10A C10 H10B 109.5
C8 C10 H10C 109.5
H10A C10 H10C 109.5
H10B C10 H10C 109.5
N4 C11 N5 112.6(3)
N4 C11 C15 124.2(4)
N5 C11 C15 123.2(3)
N6 C12 N5 119.3(3)
N6 C12 C13 120.0(4)
N5 C12 C13 120.7(4)
C14 C13 C12 120.4(4)
C14 C13 H13 119.8
C12 C13 H13 119.8
C13 C14 C15 120.3(4)
C13 C14 H14 119.8
C15 C14 H14 119.8
C11 C15 C16 117.8(4)
C11 C15 C14 116.3(4)
C16 C15 C14 125.9(4)
C17 C16 C15 117.4(4)
C17 C16 C19 121.2(4)
C15 C16 C19 121.5(4)
C16 C17 C18 121.5(4)
C16 C17 H17 119.2
C18 C17 H17 119.2
N4 C18 C17 121.8(4)
N4 C18 C20 116.7(4)
C17 C18 C20 121.6(4)
C16 C19 H19A 109.5
C16 C19 H19B 109.5
H19A C19 H19B 109.5
C16 C19 H19C 109.5
H19A C19 H19C 109.5
H19B C19 H19C 109.5
C18 C20 H20A 109.5
C18 C20 H20B 109.5
H20A C20 H20B 109.5
C18 C20 H20C 109.5
H20A C20 H20C 109.5
H20B C20 H20C 109.5

loop_
_geom_bond_atom_site_label_1
_geom_bond_atom_site_label_2
_geom_bond_distance
Cd1 N5 2.284(3)
Cd1 O2 2.355(3)
Cd1 N2 2.361(3)
Cd1 O4 2.433(3)
Cd1 N1 2.448(3)
Cd1 N4 2.586(3)
N1 C8 1.326(4)
N1 C1 1.359(4)
N2 C2 1.328(4)
N2 C1 1.356(4)
N3 C2 1.343(4)
N3 H3A 0.8600
N3 H3B 0.8600
N4 C18 1.339(5)
N4 C11 1.342(5)
N5 C12 1.333(4)
N5 C11 1.364(5)
N6 C12 1.330(5)
N6 H6A 0.8600
N6 H6B 0.8600
N7 O3 1.229(4)
N7 O1 1.241(4)
N7 O2 1.250(4)
N8 O6 1.213(4)
N8 O5 1.246(4)
N8 O4 1.250(4)
C1 C5 1.405(4)
C2 C3 1.423(5)
C3 C4 1.351(5)
C3 H3 0.9300
C4 C5 1.418(5)
C4 H4 0.9300
C5 C6 1.408(5)
C6 C7 1.379(5)
C6 C9 1.501(5)
C7 C8 1.400(5)
C7 H7 0.9300
C8 C10 1.490(5)
C9 H9A 0.9600
C9 H9B 0.9600
C9 H9C 0.9600
C10 H10A 0.9600
C10 H10B 0.9600
C10 H10C 0.9600
C11 C15 1.406(5)
C12 C13 1.427(5)
C13 C14 1.342(6)
C13 H13 0.9300
C14 C15 1.422(6)
C14 H14 0.9300
C15 C16 1.406(6)
C16 C17 1.370(6)
C16 C19 1.514(5)
C17 C18 1.398(6)
C17 H17 0.9300
C18 C20 1.498(6)
C19 H19A 0.9600
C19 H19B 0.9600
C19 H19C 0.9600
C20 H20A 0.9600
C20 H20B 0.9600
C20 H20C 0.9600

loop_
_geom_hbond_atom_site_label_D
_geom_hbond_atom_site_label_H
_geom_hbond_atom_site_label_A
_geom_hbond_site_symmetry_A
_geom_hbond_distance_DH
_geom_hbond_distance_HA
_geom_hbond_distance_DA
_geom_hbond_angle_DHA
N3 H3A O2 . 0.86 2.23 3.033(4) 154.7
N3 H3B O5 1_655 0.86 2.38 3.161(4) 151.4
N6 H6A O5 . 0.86 2.11 2.902(4) 153.4
N6 H6B O3 2_565 0.86 2.18 2.979(4) 154.3
